data_7209956
loop_
_publ_author_name
'Bia\/lo\'nska, Agata'
'Ciunik, Zbigniew'

_publ_section_title
;
 Solid solutions of quasi-isomorphous diastereomeric salts -- kinetics
 versus thermodynamics
;
_journal_issue 28
_journal_name_full CrystEngComm
_journal_page_first 5681
_journal_paper_doi 10.1039/c3ce40512e
_journal_volume 15
_journal_year 2013
_chemical_absolute_configuration rm
_chemical_formula_moiety 'C10 H9 N2 O5, C23 H27 N2 O4, C4 H10 O2'
_chemical_formula_sum 'C37 H46 N4 O11'
_chemical_formula_weight 722.78
_chemical_name_systematic
;
brucinium N-(3-nitrobenzoy)-(D~0.57~L~0.43~)-alaninate butan-1,4-diol solvate
;
_space_group_IT_number 19
_symmetry_cell_setting orthorhombic
_symmetry_space_group_name_Hall 'P 2ac 2ab'
_symmetry_space_group_name_H-M 'P 21 21 21'
_atom_sites_solution_hydrogens geom
_atom_sites_solution_primary direct
_atom_sites_solution_secondary difmap
_audit_creation_method SHELXL-97
_cell_angle_alpha 90.00
_cell_angle_beta 90.00
_cell_angle_gamma 90.00
_cell_formula_units_Z 4
_cell_length_a 7.906(2)
_cell_length_b 12.047(3)
_cell_length_c 35.802(4)
_cell_measurement_reflns_used 2369
_cell_measurement_temperature 100(2)
_cell_measurement_theta_max 28.7828
_cell_measurement_theta_min 2.8295
_cell_volume 3409.9(13)
_computing_cell_refinement
;
CrysAlisPro, Agilent Technologies,
Version 1.171.36.21t (release 14-08-2012 CrysAlis171 .NET)
(compiled Aug 14 2012,18:12:40)
;
_computing_data_collection
;
CrysAlisPro, Agilent Technologies,
Version 1.171.36.21t (release 14-08-2012 CrysAlis171 .NET)
(compiled Aug 14 2012,18:12:40)
;
_computing_data_reduction
;
CrysAlisPro, Agilent Technologies,
Version 1.171.36.21t (release 14-08-2012 CrysAlis171 .NET)
(compiled Aug 14 2012,18:12:40)
;
_computing_structure_refinement
;
SHELXL-97 (Sheldrick, G. M. (2008). <i>Acta Cryst.</i> <b>A64</b>, 112-122.)
;
_computing_structure_solution
;
SIR2004 (Burla, M. C., Caliandro, R., Camalli, M., Carrozzini, B.,
Cascarano, G. L., De Caro, L., Giacovazzo, C., Polidori G.,
Spagna, R., J. Appl. Cryst. 2005. 38, 381-388.)
;
_diffrn_ambient_temperature 100(2)
_diffrn_measured_fraction_theta_full 0.995
_diffrn_measured_fraction_theta_max 0.995
_diffrn_measurement_device_type 'Xcalibur, Sapphire2'
_diffrn_measurement_method '\w scan'
_diffrn_radiation_monochromator graphite
_diffrn_radiation_source 'fine-focus sealed tube'
_diffrn_radiation_type MoK\a
_diffrn_radiation_wavelength 0.71073
_diffrn_reflns_av_R_equivalents 0.2097
_diffrn_reflns_av_sigmaI/netI 0.2431
_diffrn_reflns_limit_h_max 8
_diffrn_reflns_limit_h_min -10
_diffrn_reflns_limit_k_max 14
_diffrn_reflns_limit_k_min -15
_diffrn_reflns_limit_l_max 43
_diffrn_reflns_limit_l_min -45
_diffrn_reflns_number 23523
_diffrn_reflns_theta_full 27.00
_diffrn_reflns_theta_max 27.00
_diffrn_reflns_theta_min 2.84
_diffrn_standards_number 0
_exptl_absorpt_coefficient_mu 0.104
_exptl_absorpt_correction_type none
_exptl_crystal_colour colorless
_exptl_crystal_density_diffrn 1.408
_exptl_crystal_density_method 'not measured'
_exptl_crystal_description plate
_exptl_crystal_F_000 1536
_exptl_crystal_size_max 0.21
_exptl_crystal_size_mid 0.12
_exptl_crystal_size_min 0.03
_refine_diff_density_max 0.186
_refine_diff_density_min -0.181
_refine_diff_density_rms 0.041
_refine_ls_extinction_method none
_refine_ls_goodness_of_fit_ref 0.756
_refine_ls_hydrogen_treatment constr
_refine_ls_matrix_type full
_refine_ls_number_parameters 717
_refine_ls_number_reflns 4203
_refine_ls_number_restraints 640
_refine_ls_restrained_S_all 0.717
_refine_ls_R_factor_all 0.2015
_refine_ls_R_factor_gt 0.0436
_refine_ls_shift/su_max 0.001
_refine_ls_shift/su_mean 0.000
_refine_ls_structure_factor_coef Fsqd
_refine_ls_weighting_details 'calc w=1/[\s^2^(Fo^2^)+(0.0259P)^2^+0.0000P] where P=(Fo^2^+2Fc^2^)/3'
_refine_ls_weighting_scheme calc
_refine_ls_wR_factor_gt 0.0602
_refine_ls_wR_factor_ref 0.0831
_reflns_number_gt 1372
_reflns_number_total 4203
_reflns_threshold_expression >2sigma(I)
_cod_data_source_file c3ce40512e.txt
_cod_data_source_block b3nb(dl)a/14bu1
_cod_database_code 7209956

loop_
_symmetry_equiv_pos_as_xyz
'x, y, z'
'-x+1/2, -y, z+1/2'
'-x, y+1/2, -z+1/2'
'x+1/2, -y+1/2, -z'

loop_
_atom_site_label
_atom_site_type_symbol
_atom_site_fract_x
_atom_site_fract_y
_atom_site_fract_z
_atom_site_U_iso_or_equiv
_atom_site_adp_type
_atom_site_occupancy
_atom_site_symmetry_multiplicity
_atom_site_calc_flag
_atom_site_refinement_flags
_atom_site_disorder_assembly
_atom_site_disorder_group
O1 O 0.6899(4) 1.2511(2) 0.17689(8) 0.0307(9) Uani 1 1 d . . .
O2 O 0.7570(4) 0.6624(3) 0.31698(8) 0.0343(10) Uani 1 1 d . . .
O3 O 0.7979(4) 0.5452(3) 0.25762(8) 0.0408(10) Uani 1 1 d . . .
O4 O 0.7176(5) 1.0713(3) 0.29296(8) 0.0408(11) Uani 1 1 d . . .
N1 N 0.6501(5) 0.9902(3) 0.23737(9) 0.0266(11) Uani 1 1 d . . .
N2 N 0.6254(7) 0.8906(3) 0.11326(11) 0.0466(14) Uani 1 1 d . . .
H2A H 0.6202 0.8300 0.0972 0.056 Uiso 1 1 calc R . .
C1 C 0.7016(6) 0.8320(4) 0.28163(13) 0.0274(13) Uani 1 1 d . . .
H1A H 0.6940 0.8768 0.3034 0.033 Uiso 1 1 calc R . .
C2 C 0.7365(6) 0.7189(4) 0.28382(13) 0.0283(14) Uani 1 1 d . . .
C3 C 0.7535(7) 0.6532(4) 0.25139(14) 0.0348(15) Uani 1 1 d . . .
C4 C 0.7248(6) 0.7001(4) 0.21671(13) 0.0295(14) Uani 1 1 d . . .
H4A H 0.7308 0.6562 0.1947 0.035 Uiso 1 1 calc R . .
C5 C 0.6869(7) 0.8129(4) 0.21459(13) 0.0286(14) Uani 1 1 d . . .
C6 C 0.6787(6) 0.8762(4) 0.24647(13) 0.0261(13) Uani 1 1 d . . .
C7 C 0.6387(8) 0.8805(4) 0.18079(13) 0.0331(15) Uani 1 1 d . . .
C8 C 0.6551(7) 1.0032(4) 0.19540(11) 0.0288(14) Uani 1 1 d . . .
H8A H 0.5559 1.0479 0.1868 0.035 Uiso 1 1 calc R . .
C9 C 0.6980(6) 1.0795(4) 0.25933(14) 0.0322(14) Uani 1 1 d . . .
C10 C 0.7208(7) 1.1882(4) 0.23889(12) 0.0314(14) Uani 1 1 d . . .
H10A H 0.7929 1.2368 0.2545 0.038 Uiso 1 1 calc R . .
H10B H 0.6087 1.2243 0.2369 0.038 Uiso 1 1 calc R . .
C11 C 0.7988(7) 1.1840(4) 0.19939(12) 0.0305(14) Uani 1 1 d . . .
H11A H 0.9133 1.2192 0.2002 0.037 Uiso 1 1 calc R . .
C12 C 0.7510(7) 1.2723(4) 0.13942(11) 0.0342(15) Uani 1 1 d . . .
H12A H 0.8761 1.2753 0.1396 0.041 Uiso 1 1 calc R . .
H12B H 0.7081 1.3450 0.1307 0.041 Uiso 1 1 calc R . .
C13 C 0.6925(7) 1.1821(4) 0.11320(13) 0.0384(15) Uani 1 1 d . . .
H13A H 0.6145 1.1994 0.0939 0.046 Uiso 1 1 calc R . .
C14 C 0.7485(7) 1.0793(4) 0.11684(12) 0.0342(14) Uani 1 1 d . . .
C15 C 0.6896(8) 0.9879(4) 0.09070(12) 0.0454(17) Uani 1 1 d . . .
H15A H 0.5982 1.0162 0.0744 0.054 Uiso 1 1 calc R . .
H15B H 0.7847 0.9638 0.0746 0.054 Uiso 1 1 calc R . .
C16 C 0.4491(7) 0.9075(4) 0.12895(13) 0.0419(17) Uani 1 1 d . . .
H16A H 0.3637 0.8691 0.1134 0.050 Uiso 1 1 calc R . .
H16B H 0.4206 0.9874 0.1302 0.050 Uiso 1 1 calc R . .
C17 C 0.4567(7) 0.8569(4) 0.16817(12) 0.0370(16) Uani 1 1 d . . .
H17A H 0.4340 0.7761 0.1674 0.044 Uiso 1 1 calc R . .
H17B H 0.3739 0.8928 0.1850 0.044 Uiso 1 1 calc R . .
C18 C 0.8177(7) 1.0642(4) 0.18657(11) 0.0294(13) Uani 1 1 d . . .
H18A H 0.9066 1.0305 0.2029 0.035 Uiso 1 1 calc R . .
C19 C 0.8749(6) 1.0426(4) 0.14576(13) 0.0324(14) Uani 1 1 d . . .
H19A H 0.9835 1.0831 0.1413 0.039 Uiso 1 1 calc R . .
C20 C 0.9089(6) 0.9179(4) 0.14263(14) 0.0357(15) Uani 1 1 d . . .
H20A H 0.9637 0.9008 0.1184 0.043 Uiso 1 1 calc R . .
H20B H 0.9849 0.8934 0.1630 0.043 Uiso 1 1 calc R . .
C21 C 0.7408(7) 0.8584(4) 0.14541(13) 0.0364(15) Uani 1 1 d . . .
H21A H 0.7626 0.7768 0.1438 0.044 Uiso 1 1 calc R . .
C22 C 0.7266(7) 0.7252(4) 0.35049(11) 0.0386(15) Uani 1 1 d . . .
H22A H 0.7439 0.6775 0.3723 0.058 Uiso 1 1 calc R . .
H22B H 0.6100 0.7529 0.3504 0.058 Uiso 1 1 calc R . .
H22C H 0.8052 0.7880 0.3516 0.058 Uiso 1 1 calc R . .
C23 C 0.8270(8) 0.4793(4) 0.22495(13) 0.0597(19) Uani 1 1 d . . .
H23A H 0.8542 0.4030 0.2324 0.090 Uiso 1 1 calc R . .
H23B H 0.9216 0.5106 0.2107 0.090 Uiso 1 1 calc R . .
H23C H 0.7250 0.4792 0.2094 0.090 Uiso 1 1 calc R . .
O5 O 0.6878(11) 0.7118(6) 0.0705(2) 0.039(2) Uani 0.566(5) 1 d PU A 1
O6 O 0.5101(9) 0.8072(5) 0.03472(18) 0.048(2) Uani 0.566(5) 1 d PU A 1
O51 O 0.5675(14) 0.7243(8) 0.0661(3) 0.034(3) Uani 0.434(5) 1 d PU A 2
O61 O 0.7364(11) 0.8157(7) 0.0274(2) 0.050(3) Uani 0.434(5) 1 d PU A 2
C24 C 0.6239(10) 0.7303(5) 0.03867(18) 0.051(2) Uani 1 1 d U . .
C25 C 0.6300(9) 0.6363(5) 0.00921(16) 0.0499(18) Uani 1 1 d U A .
H25 H 0.5356 0.5846 0.0157 0.060 Uiso 0.566(5) 1 calc PR A 1
H251 H 0.7251 0.5912 0.0161 0.060 Uiso 0.434(5) 1 d PR A 2
O7 O 0.665(2) 0.4210(14) 0.0395(3) 0.053(3) Uani 0.566(5) 1 d PU A 1
O8 O 1.2915(16) 0.1084(14) 0.0627(5) 0.041(3) Uani 0.566(5) 1 d PDU A 1
O9 O 1.0183(19) 0.1011(15) 0.0624(6) 0.066(5) Uani 0.566(5) 1 d PDU A 1
N3 N 0.7783(10) 0.5742(6) 0.01220(18) 0.034(2) Uani 0.566(5) 1 d PU A 1
H3 H 0.8730 0.6044 0.0042 0.041 Uiso 0.566(5) 1 calc PR A 1
N4 N 1.1518(17) 0.1541(13) 0.0571(6) 0.046(5) Uani 0.566(5) 1 d PDU A 1
C26 C 0.5862(17) 0.6844(15) -0.0293(5) 0.064(4) Uani 0.566(5) 1 d PU A 1
H26D H 0.4638 0.6962 -0.0310 0.096 Uiso 0.566(5) 1 calc PR A 1
H26E H 0.6220 0.6323 -0.0488 0.096 Uiso 0.566(5) 1 calc PR A 1
H26F H 0.6449 0.7553 -0.0327 0.096 Uiso 0.566(5) 1 calc PR A 1
C27 C 0.7851(14) 0.4744(9) 0.0261(3) 0.037(3) Uani 0.566(5) 1 d PU A 1
C28 C 0.9551(18) 0.4188(13) 0.0258(5) 0.029(4) Uani 0.566(5) 1 d PU A 1
C29 C 0.978(2) 0.3155(16) 0.0403(6) 0.042(5) Uani 0.566(5) 1 d PU A 1
H29 H 0.8821 0.2778 0.0502 0.050 Uiso 0.566(5) 1 calc PR A 1
C30 C 1.129(2) 0.2641(15) 0.0412(5) 0.028(5) Uani 0.566(5) 1 d PU A 1
C31 C 1.284(2) 0.3160(14) 0.0268(4) 0.041(4) Uani 0.566(5) 1 d PU A 1
H31 H 1.3927 0.2827 0.0291 0.049 Uiso 0.566(5) 1 calc PR A 1
C32 C 1.258(2) 0.4172(12) 0.0099(4) 0.050(5) Uani 0.566(5) 1 d PU A 1
H32 H 1.3514 0.4534 -0.0016 0.061 Uiso 0.566(5) 1 calc PR A 1
C33 C 1.1007(19) 0.4684(16) 0.0092(5) 0.054(5) Uani 0.566(5) 1 d PU A 1
H33 H 1.0896 0.5386 -0.0026 0.065 Uiso 0.566(5) 1 calc PR A 1
O71 O 0.632(3) 0.4085(18) 0.0258(4) 0.045(4) Uani 0.434(5) 1 d PU A 2
O81 O 0.345(2) 0.090(2) 0.0623(8) 0.074(7) Uani 0.434(5) 1 d PDU A 2
O91 O 0.063(2) 0.0780(19) 0.0660(8) 0.054(6) Uani 0.434(5) 1 d PDU A 2
N31 N 0.4923(11) 0.5690(8) 0.0129(2) 0.026(3) Uani 0.434(5) 1 d PU A 2
H31A H 0.3923 0.5997 0.0098 0.031 Uiso 0.434(5) 1 calc PR A 2
N41 N 0.1984(18) 0.1243(19) 0.0573(8) 0.036(6) Uani 0.434(5) 1 d PDU A 2
C261 C 0.674(2) 0.6750(19) -0.0325(6) 0.064(5) Uani 0.434(5) 1 d PU A 2
H26A H 0.6749 0.6103 -0.0490 0.096 Uiso 0.434(5) 1 calc PR A 2
H26B H 0.7855 0.7105 -0.0328 0.096 Uiso 0.434(5) 1 calc PR A 2
H26C H 0.5884 0.7280 -0.0411 0.096 Uiso 0.434(5) 1 calc PR A 2
C271 C 0.4956(18) 0.4612(11) 0.0207(3) 0.031(4) Uani 0.434(5) 1 d PU A 2
C281 C 0.330(2) 0.4062(16) 0.0256(4) 0.035(5) Uani 0.434(5) 1 d PU A 2
C291 C 0.334(2) 0.2942(16) 0.0390(5) 0.033(5) Uani 0.434(5) 1 d PU A 2
H291 H 0.4384 0.2584 0.0445 0.039 Uiso 0.434(5) 1 calc PR A 2
C301 C 0.193(3) 0.244(2) 0.0433(7) 0.025(6) Uani 0.434(5) 1 d PU A 2
C311 C 0.029(3) 0.289(2) 0.0378(8) 0.031(7) Uani 0.434(5) 1 d PU A 2
H311 H -0.0711 0.2489 0.0434 0.037 Uiso 0.434(5) 1 calc PR A 2
C321 C 0.026(3) 0.397(2) 0.0236(7) 0.041(6) Uani 0.434(5) 1 d PU A 2
H321 H -0.0797 0.4299 0.0179 0.049 Uiso 0.434(5) 1 calc PR A 2
C331 C 0.173(3) 0.456(2) 0.0176(6) 0.040(6) Uani 0.434(5) 1 d PU A 2
H331 H 0.1682 0.5299 0.0082 0.048 Uiso 0.434(5) 1 calc PR A 2
O101 O -0.164(3) 0.5644(18) 0.1249(5) 0.073(3) Uani 0.340(5) 1 d PDU B 1
H101 H -0.2460 0.5977 0.1152 0.109 Uiso 0.340(5) 1 calc PR B 1
O104 O 0.4213(15) 0.4140(10) 0.0974(3) 0.067(3) Uani 0.340(5) 1 d PDU B 1
H104 H 0.5196 0.4029 0.0894 0.101 Uiso 0.340(5) 1 calc PR B 1
C101 C -0.010(3) 0.619(2) 0.1148(7) 0.066(3) Uani 0.340(5) 1 d PDU B 1
H10C H 0.0134 0.6844 0.1308 0.080 Uiso 0.340(5) 1 calc PR B 1
H10D H -0.0092 0.6420 0.0882 0.080 Uiso 0.340(5) 1 calc PR B 1
C102 C 0.121(3) 0.520(2) 0.1226(8) 0.062(3) Uani 0.340(5) 1 d PU B 1
H10E H 0.1041 0.4572 0.1051 0.074 Uiso 0.340(5) 1 calc PR B 1
H10F H 0.1122 0.4922 0.1486 0.074 Uiso 0.340(5) 1 calc PR B 1
C103 C 0.313(4) 0.588(3) 0.1147(7) 0.061(3) Uani 0.340(5) 1 d PU B 1
H10G H 0.3162 0.6208 0.0893 0.073 Uiso 0.340(5) 1 calc PR B 1
H10H H 0.3316 0.6473 0.1333 0.073 Uiso 0.340(5) 1 calc PR B 1
C104 C 0.417(5) 0.516(3) 0.1178(12) 0.060(3) Uani 0.340(5) 1 d PDU B 1
H10I H 0.4170 0.4956 0.1445 0.072 Uiso 0.340(5) 1 calc PR B 1
H10J H 0.5275 0.5527 0.1130 0.072 Uiso 0.340(5) 1 calc PR B 1
O111 O 0.0559(16) 0.6634(10) 0.1602(3) 0.078(4) Uani 0.334(4) 1 d PDU C 2
H111 H 0.1254 0.6493 0.1773 0.117 Uiso 0.334(4) 1 calc PR C 2
O114 O 0.6161(16) 0.5663(10) 0.1260(3) 0.066(3) Uani 0.334(4) 1 d PDU C 2
H114 H 0.6271 0.6151 0.1094 0.099 Uiso 0.334(4) 1 calc PR C 2
C111 C 0.027(3) 0.5651(15) 0.1385(6) 0.069(3) Uani 0.334(4) 1 d PDU C 2
H11B H 0.0590 0.4998 0.1537 0.083 Uiso 0.334(4) 1 calc PR C 2
H11C H -0.0959 0.5594 0.1333 0.083 Uiso 0.334(4) 1 calc PR C 2
C112 C 0.107(4) 0.560(2) 0.1071(7) 0.064(3) Uani 0.334(4) 1 d PU C 2
H11D H 0.0417 0.6053 0.0891 0.076 Uiso 0.334(4) 1 calc PR C 2
H11E H 0.0997 0.4823 0.0984 0.076 Uiso 0.334(4) 1 calc PR C 2
C113 C 0.289(4) 0.594(3) 0.1028(7) 0.061(3) Uani 0.334(4) 1 d PU C 2
H11F H 0.2998 0.6698 0.1135 0.073 Uiso 0.334(4) 1 calc PR C 2
H11G H 0.3115 0.6010 0.0757 0.073 Uiso 0.334(4) 1 calc PR C 2
C114 C 0.455(3) 0.513(3) 0.1220(18) 0.061(3) Uani 0.334(4) 1 d PDU C 2
H11I H 0.4184 0.4872 0.1470 0.073 Uiso 0.334(4) 1 calc PR C 2
H11J H 0.4698 0.4469 0.1061 0.073 Uiso 0.334(4) 1 calc PR C 2
O121 O -0.145(3) 0.5866(18) 0.1314(5) 0.068(3) Uani 0.326(5) 1 d PDU D 3
H121 H -0.2477 0.5873 0.1256 0.102 Uiso 0.326(5) 1 calc PR D 3
C121 C -0.044(3) 0.606(2) 0.0987(5) 0.068(3) Uani 0.326(5) 1 d PDU D 3
H12C H -0.0838 0.6754 0.0866 0.082 Uiso 0.326(5) 1 calc PR D 3
H12D H -0.0627 0.5445 0.0808 0.082 Uiso 0.326(5) 1 calc PR D 3
C122 C 0.152(4) 0.6167(17) 0.1069(7) 0.066(3) Uani 0.326(5) 1 d PU D 3
H12E H 0.2115 0.6363 0.0834 0.079 Uiso 0.326(5) 1 calc PR D 3
H12F H 0.1709 0.6778 0.1249 0.079 Uiso 0.326(5) 1 calc PR D 3
C123 C 0.222(3) 0.520(2) 0.1212(7) 0.060(3) Uani 0.326(5) 1 d PU D 3
H12G H 0.1972 0.4591 0.1034 0.072 Uiso 0.326(5) 1 calc PR D 3
H12H H 0.1630 0.5024 0.1448 0.072 Uiso 0.326(5) 1 calc PR D 3
O124 O 0.5399(19) 0.5235(12) 0.1008(4) 0.068(3) Uani 0.326(5) 1 d PDU D 3
H124 H 0.5457 0.5885 0.0924 0.102 Uiso 0.326(5) 1 calc PR D 3
C124 C 0.412(5) 0.518(3) 0.1290(9) 0.062(3) Uani 0.326(5) 1 d PDU D 3
H12I H 0.4348 0.5807 0.1463 0.074 Uiso 0.326(5) 1 calc PR D 3
H12J H 0.4343 0.4494 0.1434 0.074 Uiso 0.326(5) 1 calc PR D 3

loop_
_atom_site_aniso_label
_atom_site_aniso_U_11
_atom_site_aniso_U_22
_atom_site_aniso_U_33
_atom_site_aniso_U_23
_atom_site_aniso_U_13
_atom_site_aniso_U_12
O1 0.033(2) 0.0276(19) 0.032(2) 0.0048(18) -0.001(2) 0.000(2)
O2 0.038(3) 0.036(2) 0.0288(19) 0.0039(19) 0.002(2) 0.0062(19)
O3 0.053(3) 0.027(2) 0.042(2) -0.0030(19) 0.002(2) 0.003(2)
O4 0.075(3) 0.029(2) 0.0187(17) -0.0017(17) -0.004(2) 0.000(2)
N1 0.039(3) 0.026(3) 0.014(2) 0.000(2) 0.009(2) -0.001(2)
N2 0.082(4) 0.032(3) 0.026(3) -0.007(2) 0.000(3) -0.025(3)
C1 0.026(3) 0.025(3) 0.031(3) -0.003(3) 0.008(3) -0.002(3)
C2 0.029(4) 0.034(3) 0.022(3) 0.008(3) 0.003(3) -0.002(3)
C3 0.045(4) 0.020(3) 0.040(3) 0.001(3) 0.004(4) 0.005(3)
C4 0.040(4) 0.019(3) 0.029(3) -0.004(3) 0.006(3) 0.003(3)
C5 0.038(4) 0.026(3) 0.022(3) 0.000(3) -0.001(3) -0.006(3)
C6 0.028(4) 0.022(3) 0.028(3) 0.007(3) 0.002(3) -0.004(3)
C7 0.054(4) 0.027(3) 0.018(3) -0.006(3) 0.005(3) 0.001(3)
C8 0.041(4) 0.022(3) 0.022(3) -0.002(3) 0.001(3) -0.006(3)
C9 0.034(4) 0.026(3) 0.037(3) -0.010(3) 0.010(3) 0.002(3)
C10 0.042(4) 0.020(3) 0.032(3) -0.004(3) -0.005(3) -0.004(3)
C11 0.034(4) 0.021(3) 0.037(3) 0.001(3) 0.006(3) -0.006(3)
C12 0.046(4) 0.028(3) 0.028(3) 0.006(3) 0.001(3) -0.010(3)
C13 0.051(4) 0.038(3) 0.026(3) 0.004(3) 0.004(3) -0.011(4)
C14 0.048(4) 0.035(4) 0.019(3) -0.005(3) 0.001(3) -0.011(4)
C15 0.069(5) 0.037(3) 0.031(3) 0.007(3) 0.000(4) -0.017(4)
C16 0.058(5) 0.037(4) 0.030(4) 0.002(3) -0.009(3) -0.012(3)
C17 0.057(5) 0.036(3) 0.017(3) 0.001(3) 0.003(3) -0.016(3)
C18 0.043(4) 0.024(3) 0.021(3) -0.003(2) 0.005(3) -0.004(3)
C19 0.040(4) 0.025(3) 0.032(3) 0.000(3) 0.007(3) -0.007(3)
C20 0.046(4) 0.033(4) 0.028(3) -0.001(3) 0.015(3) -0.012(3)
C21 0.057(5) 0.029(3) 0.023(3) -0.007(3) 0.006(4) -0.004(3)
C22 0.044(4) 0.047(3) 0.025(3) 0.008(3) 0.007(3) 0.003(3)
C23 0.090(5) 0.023(3) 0.065(4) -0.005(3) 0.004(4) 0.009(4)
O5 0.046(5) 0.043(4) 0.027(4) -0.003(3) 0.005(4) 0.001(5)
O6 0.061(5) 0.041(5) 0.043(4) -0.017(4) -0.014(4) 0.016(4)
O51 0.041(6) 0.037(6) 0.023(5) -0.004(5) 0.001(5) -0.021(5)
O61 0.066(7) 0.033(5) 0.050(5) -0.002(4) 0.021(5) -0.022(5)
C24 0.069(5) 0.040(4) 0.046(4) -0.004(4) -0.018(5) -0.002(4)
C25 0.059(5) 0.042(4) 0.049(4) -0.009(3) -0.003(4) 0.008(4)
O7 0.042(6) 0.058(5) 0.059(7) 0.004(6) 0.007(6) -0.002(5)
O8 0.036(7) 0.056(7) 0.030(6) -0.010(5) 0.000(7) 0.000(7)
O9 0.080(9) 0.060(8) 0.059(7) 0.024(6) 0.007(7) 0.001(7)
N3 0.028(5) 0.039(5) 0.037(4) -0.007(4) 0.002(4) 0.004(4)
N4 0.053(8) 0.055(8) 0.029(6) -0.014(6) -0.004(7) 0.015(7)
C26 0.067(8) 0.079(6) 0.046(6) 0.000(5) -0.007(7) 0.007(7)
C27 0.035(7) 0.045(6) 0.031(5) -0.007(5) -0.013(5) -0.009(6)
C28 0.031(8) 0.027(7) 0.029(6) -0.009(5) -0.006(6) -0.006(6)
C29 0.048(10) 0.035(9) 0.042(8) -0.009(7) -0.003(7) -0.002(7)
C30 0.029(9) 0.030(8) 0.026(7) -0.001(6) -0.004(8) -0.001(8)
C31 0.039(8) 0.043(8) 0.041(7) -0.003(6) -0.002(6) 0.005(7)
C32 0.045(9) 0.038(8) 0.068(8) 0.006(7) 0.006(7) -0.015(7)
C33 0.050(9) 0.051(8) 0.061(8) 0.011(7) 0.001(7) -0.004(7)
O71 0.041(7) 0.044(6) 0.051(8) 0.006(6) -0.002(6) -0.003(5)
O81 0.067(10) 0.081(10) 0.075(9) -0.017(7) 0.001(8) 0.016(8)
O91 0.035(8) 0.063(10) 0.065(9) 0.016(7) 0.016(7) -0.011(7)
N31 0.015(6) 0.026(5) 0.036(6) -0.009(5) 0.002(5) -0.012(5)
N41 0.044(9) 0.040(9) 0.025(8) -0.001(7) 0.004(8) 0.001(9)
C261 0.069(9) 0.076(7) 0.047(6) -0.001(6) -0.003(8) -0.001(8)
C271 0.033(8) 0.029(7) 0.030(7) 0.005(6) 0.006(6) -0.003(6)
C281 0.040(9) 0.038(8) 0.027(7) 0.011(7) -0.005(7) -0.001(7)
C291 0.039(9) 0.032(8) 0.026(8) 0.013(6) 0.000(7) -0.002(7)
C301 0.025(10) 0.027(9) 0.022(8) -0.003(7) 0.002(8) 0.012(8)
C311 0.025(10) 0.032(10) 0.036(9) 0.001(8) -0.007(8) 0.004(8)
C321 0.037(10) 0.045(10) 0.042(9) -0.003(7) 0.004(8) 0.001(8)
C331 0.048(11) 0.033(9) 0.040(9) 0.009(7) 0.009(8) -0.004(8)
O101 0.080(5) 0.066(5) 0.073(5) 0.001(5) -0.014(5) 0.012(5)
O104 0.075(5) 0.068(5) 0.059(5) 0.001(4) 0.009(4) -0.002(4)
C101 0.073(5) 0.061(5) 0.064(5) -0.002(4) -0.009(4) 0.010(4)
C102 0.071(5) 0.055(5) 0.059(5) -0.009(4) -0.005(5) 0.006(5)
C103 0.067(4) 0.057(4) 0.058(5) -0.001(4) 0.005(4) 0.000(4)
C104 0.068(4) 0.056(4) 0.057(5) -0.001(4) 0.009(4) -0.004(4)
O111 0.082(7) 0.071(6) 0.082(6) 0.005(6) -0.005(6) 0.020(6)
O114 0.077(6) 0.058(5) 0.062(6) 0.007(5) 0.014(5) -0.021(5)
C111 0.075(4) 0.065(4) 0.067(4) -0.003(4) -0.005(4) 0.007(4)
C112 0.070(4) 0.059(4) 0.062(4) -0.008(4) -0.001(4) 0.002(4)
C113 0.066(5) 0.057(4) 0.060(5) -0.006(4) 0.004(4) 0.000(4)
C114 0.068(5) 0.056(4) 0.058(5) 0.002(4) 0.012(4) -0.005(4)
O121 0.079(5) 0.061(5) 0.064(5) -0.004(4) -0.016(5) 0.014(5)
C121 0.075(5) 0.062(5) 0.067(5) -0.004(4) -0.005(4) 0.010(4)
C122 0.073(4) 0.062(4) 0.063(4) -0.002(4) -0.001(4) 0.002(4)
C123 0.066(5) 0.055(4) 0.057(4) -0.007(4) 0.002(4) -0.001(4)
O124 0.076(5) 0.063(4) 0.065(5) 0.007(4) 0.013(4) -0.003(4)
C124 0.068(4) 0.057(4) 0.059(5) -0.001(4) 0.010(4) -0.003(4)

loop_
_atom_type_symbol
_atom_type_description
_atom_type_scat_dispersion_real
_atom_type_scat_dispersion_imag
_atom_type_scat_source
C C 0.0033 0.0000 'International Tables Vol C Tables 4.2.6.8 and 6.1.1.4'
H H 0.0000 0.0000 'International Tables Vol C Tables 4.2.6.8 and 6.1.1.4'
N N 0.0061 0.0000 'International Tables Vol C Tables 4.2.6.8 and 6.1.1.4'
O O 0.0106 0.0000 'International Tables Vol C Tables 4.2.6.8 and 6.1.1.4'

loop_
_geom_angle_atom_site_label_1
_geom_angle_atom_site_label_2
_geom_angle_atom_site_label_3
_geom_angle
C11 O1 C12 114.9(4)
C2 O2 C22 116.0(3)
C3 O3 C23 115.8(4)
C9 N1 C6 125.0(4)
C9 N1 C8 118.5(4)
C6 N1 C8 108.8(4)
C15 N2 C16 113.7(4)
C15 N2 C21 113.6(4)
C16 N2 C21 107.8(4)
C15 N2 H2A 107.1
C16 N2 H2A 107.1
C21 N2 H2A 107.1
C6 C1 C2 117.1(5)
C6 C1 H1A 121.4
C2 C1 H1A 121.4
O2 C2 C1 123.7(4)
O2 C2 C3 114.8(4)
C1 C2 C3 121.4(5)
O3 C3 C4 125.3(5)
O3 C3 C2 115.1(4)
C4 C3 C2 119.5(4)
C3 C4 C5 118.9(5)
C3 C4 H4A 120.6
C5 C4 H4A 120.6
C6 C5 C4 120.4(5)
C6 C5 C7 110.8(4)
C4 C5 C7 128.7(5)
C5 C6 C1 122.5(4)
C5 C6 N1 110.6(4)
C1 C6 N1 126.9(4)
C5 C7 C21 116.0(5)
C5 C7 C17 111.9(4)
C21 C7 C17 102.7(4)
C5 C7 C8 102.7(4)
C21 C7 C8 113.3(4)
C17 C7 C8 110.4(4)
N1 C8 C18 106.3(4)
N1 C8 C7 103.4(4)
C18 C8 C7 117.2(4)
N1 C8 H8A 109.9
C18 C8 H8A 109.9
C7 C8 H8A 109.9
O4 C9 N1 122.2(5)
O4 C9 C10 122.2(5)
N1 C9 C10 115.5(4)
C9 C10 C11 117.6(4)
C9 C10 H10A 107.9
C11 C10 H10A 107.9
C9 C10 H10B 107.9
C11 C10 H10B 107.9
H10A C10 H10B 107.2
O1 C11 C18 115.2(4)
O1 C11 C10 104.9(4)
C18 C11 C10 110.3(4)
O1 C11 H11A 108.8
C18 C11 H11A 108.8
C10 C11 H11A 108.8
O1 C12 C13 110.3(4)
O1 C12 H12A 109.6
C13 C12 H12A 109.6
O1 C12 H12B 109.6
C13 C12 H12B 109.6
H12A C12 H12B 108.1
C14 C13 C12 120.7(5)
C14 C13 H13A 119.6
C12 C13 H13A 119.6
C13 C14 C19 124.5(5)
C13 C14 C15 121.1(5)
C19 C14 C15 114.5(5)
N2 C15 C14 109.6(4)
N2 C15 H15A 109.7
C14 C15 H15A 109.7
N2 C15 H15B 109.7
C14 C15 H15B 109.7
H15A C15 H15B 108.2
N2 C16 C17 104.5(4)
N2 C16 H16A 110.9
C17 C16 H16A 110.9
N2 C16 H16B 110.9
C17 C16 H16B 110.9
H16A C16 H16B 108.9
C16 C17 C7 103.5(4)
C16 C17 H17A 111.1
C7 C17 H17A 111.1
C16 C17 H17B 111.1
C7 C17 H17B 111.1
H17A C17 H17B 109.0
C8 C18 C11 108.3(4)
C8 C18 C19 111.3(4)
C11 C18 C19 118.1(4)
C8 C18 H18A 106.1
C11 C18 H18A 106.1
C19 C18 H18A 106.1
C14 C19 C20 110.8(4)
C14 C19 C18 113.9(4)
C20 C19 C18 106.5(4)
C14 C19 H19A 108.5
C20 C19 H19A 108.5
C18 C19 H19A 108.5
C21 C20 C19 107.8(4)
C21 C20 H20A 110.1
C19 C20 H20A 110.1
C21 C20 H20B 110.1
C19 C20 H20B 110.1
H20A C20 H20B 108.5
C20 C21 N2 110.9(4)
C20 C21 C7 115.9(4)
N2 C21 C7 105.5(4)
C20 C21 H21A 108.1
N2 C21 H21A 108.1
C7 C21 H21A 108.1
O2 C22 H22A 109.5
O2 C22 H22B 109.5
H22A C22 H22B 109.5
O2 C22 H22C 109.5
H22A C22 H22C 109.5
H22B C22 H22C 109.5
O3 C23 H23A 109.5
O3 C23 H23B 109.5
H23A C23 H23B 109.5
O3 C23 H23C 109.5
H23A C23 H23C 109.5
H23B C23 H23C 109.5
O51 C24 O5 48.4(6)
O51 C24 O6 82.0(10)
O5 C24 O6 120.0(7)
O51 C24 O61 124.5(8)
O5 C24 O61 97.7(7)
O6 C24 O61 83.4(6)
O51 C24 C25 125.7(9)
O5 C24 C25 118.2(6)
O6 C24 C25 118.0(6)
O61 C24 C25 108.4(7)
N31 C25 N3 110.1(6)
N31 C25 C26 97.5(8)
N3 C25 C26 117.4(8)
N31 C25 C24 110.1(7)
N3 C25 C24 111.5(6)
C26 C25 C24 109.3(8)
N31 C25 C261 115.9(10)
N3 C25 C261 92.6(8)
C26 C25 C261 26.1(8)
C24 C25 C261 115.4(9)
N31 C25 H25 8.4
N3 C25 H25 106.0
C26 C25 H25 106.0
C24 C25 H25 106.0
C261 C25 H25 124.0
N31 C25 H251 105.3
N3 C25 H251 10.9
C26 C25 H251 128.3
C24 C25 H251 105.4
C261 C25 H251 103.5
H25 C25 H251 99.9
C27 N3 C25 124.0(9)
C27 N3 H251 108.3
C25 N3 H251 21.9
C27 N3 H3 118.0
C25 N3 H3 118.0
H251 N3 H3 130.8
O9 N4 O8 119.7(17)
O9 N4 C30 114.9(14)
O8 N4 C30 125.1(17)
C25 C26 H26D 109.5
C25 C26 H26E 109.5
H26D C26 H26E 109.5
C25 C26 H26F 109.5
H26D C26 H26F 109.5
H26E C26 H26F 109.5
O7 C27 N3 126.3(13)
O7 C27 C28 117.2(13)
N3 C27 C28 116.5(11)
O7 C27 H251 109.2
N3 C27 H251 17.6
C28 C27 H251 133.4
C29 C28 C33 115.9(15)
C29 C28 C27 121.5(15)
C33 C28 C27 122.6(14)
C30 C29 C28 123.1(19)
C30 C29 H29 118.4
C28 C29 H29 118.4
C29 C30 N4 122.6(18)
C29 C30 C31 122.5(17)
N4 C30 C31 114.9(15)
C32 C31 C30 113.9(14)
C32 C31 H31 123.0
C30 C31 H31 123.0
C31 C32 C33 122.3(15)
C31 C32 H32 118.9
C33 C32 H32 118.9
C32 C33 C28 122.0(16)
C32 C33 H33 119.0
C28 C33 H33 119.0
C271 N31 C25 125.9(10)
C271 N31 H31A 117.1
C25 N31 H31A 117.1
O81 N41 O91 128(2)
O81 N41 C301 113(2)
O91 N41 C301 118.7(18)
C25 C261 H26A 109.5
C25 C261 H26B 109.5
H26A C261 H26B 109.5
C25 C261 H26C 109.5
H26A C261 H26C 109.5
H26B C261 H26C 109.5
O71 C271 N31 122.5(15)
O71 C271 C281 120.9(16)
N31 C271 C281 116.5(13)
C331 C281 C291 119.4(17)
C331 C281 C271 124.4(16)
C291 C281 C271 116.2(15)
C301 C291 C281 117.6(18)
C301 C291 H291 121.2
C281 C291 H291 121.2
C291 C301 C311 127(2)
C291 C301 N41 117.4(18)
C311 C301 N41 116(2)
C321 C311 C301 115(2)
C321 C311 H311 122.5
C301 C311 H311 122.5
C331 C321 C311 122(2)
C331 C321 H321 119.1
C311 C321 H321 119.1
C321 C331 C281 119(2)
C321 C331 H331 120.5
C281 C331 H331 120.5
C101 O101 H101 109.5
C104 O104 H104 109.5
O101 C101 C102 99.1(19)
O101 C101 H10C 112.0
C102 C101 H10C 112.0
O101 C101 H10D 112.0
C102 C101 H10D 112.0
H10C C101 H10D 109.6
C101 C102 C103 100.3(17)
C101 C102 H10E 111.7
C103 C102 H10E 111.7
C101 C102 H10F 111.7
C103 C102 H10F 111.7
H10E C102 H10F 109.5
C104 C103 C102 104(4)
C104 C103 H10G 110.9
C102 C103 H10G 110.9
C104 C103 H10H 110.9
C102 C103 H10H 110.9
H10G C103 H10H 108.9
C103 C104 O104 126(3)
C103 C104 H10I 105.8
O104 C104 H10I 105.8
C103 C104 H10J 105.8
O104 C104 H10J 105.8
H10I C104 H10J 106.2
C111 O111 H111 109.5
C114 O114 H114 109.5
C112 C111 O111 115.4(18)
C112 C111 H11B 108.4
O111 C111 H11B 108.4
C112 C111 H11C 108.4
O111 C111 H11C 108.4
H11B C111 H11C 107.5
C111 C112 C113 123(2)
C111 C112 H11D 106.6
C113 C112 H11D 106.6
C111 C112 H11E 106.6
C113 C112 H11E 106.6
H11D C112 H11E 106.5
C112 C113 C114 121(2)
C112 C113 H11F 107.0
C114 C113 H11F 107.0
C112 C113 H11G 107.0
C114 C113 H11G 107.0
H11F C113 H11G 106.8
O114 C114 C113 117(3)
O114 C114 H11I 108.1
C113 C114 H11I 108.1
O114 C114 H11J 108.1
C113 C114 H11J 108.1
H11I C114 H11J 107.3
C121 O121 H121 109.5
O121 C121 C122 113.8(19)
O121 C121 H12C 108.8
C122 C121 H12C 108.8
O121 C121 H12D 108.8
C122 C121 H12D 108.8
H12C C121 H12D 107.7
C123 C122 C121 113(2)
C123 C122 H12E 109.0
C121 C122 H12E 109.0
C123 C122 H12F 109.0
C121 C122 H12F 109.0
H12E C122 H12F 107.8
C122 C123 C124 118(3)
C122 C123 H12G 107.8
C124 C123 H12G 107.8
C122 C123 H12H 107.8
C124 C123 H12H 107.8
H12G C123 H12H 107.1
C124 O124 H124 109.5
O124 C124 C123 124(3)
O124 C124 H12I 106.3
C123 C124 H12I 106.3
O124 C124 H12J 106.3
C123 C124 H12J 106.3
H12I C124 H12J 106.4

loop_
_geom_bond_atom_site_label_1
_geom_bond_atom_site_label_2
_geom_bond_distance
O1 C11 1.430(5)
O1 C12 1.448(4)
O2 C2 1.378(5)
O2 C22 1.439(4)
O3 C3 1.366(5)
O3 C23 1.432(5)
O4 C9 1.218(5)
N1 C9 1.385(5)
N1 C6 1.429(5)
N1 C8 1.511(5)
N2 C15 1.511(5)
N2 C16 1.516(6)
N2 C21 1.519(6)
N2 H2A 0.9300
C1 C6 1.379(6)
C1 C2 1.392(6)
C1 H1A 0.9500
C2 C3 1.412(6)
C3 C4 1.383(6)
C4 C5 1.393(6)
C4 H4A 0.9500
C5 C6 1.375(5)
C5 C7 1.508(6)
C7 C21 1.525(6)
C7 C17 1.535(7)
C7 C8 1.573(6)
C8 C18 1.514(6)
C8 H8A 1.0000
C9 C10 1.511(6)
C10 C11 1.544(5)
C10 H10A 0.9900
C10 H10B 0.9900
C11 C18 1.522(6)
C11 H11A 1.0000
C12 C13 1.509(6)
C12 H12A 0.9900
C12 H12B 0.9900
C13 C14 1.321(6)
C13 H13A 0.9500
C14 C19 1.505(6)
C14 C15 1.519(6)
C15 H15A 0.9900
C15 H15B 0.9900
C16 C17 1.532(5)
C16 H16A 0.9900
C16 H16B 0.9900
C17 H17A 0.9900
C17 H17B 0.9900
C18 C19 1.552(6)
C18 H18A 1.0000
C19 C20 1.531(6)
C19 H19A 1.0000
C20 C21 1.513(6)
C20 H20A 0.9900
C20 H20B 0.9900
C21 H21A 1.0000
C22 H22A 0.9800
C22 H22B 0.9800
C22 H22C 0.9800
C23 H23A 0.9800
C23 H23B 0.9800
C23 H23C 0.9800
O5 C24 1.268(9)
O6 C24 1.299(8)
O51 C24 1.080(10)
O61 C24 1.419(9)
C24 C25 1.548(7)
C25 N31 1.364(9)
C25 N3 1.395(8)
C25 C26 1.536(16)
C25 C261 1.60(2)
C25 H25 1.0000
C25 H251 0.9600
O7 C27 1.245(17)
O8 N4 1.250(7)
O9 N4 1.249(6)
N3 C27 1.303(11)
N3 H251 0.4870
N3 H3 0.8800
N4 C30 1.45(2)
C26 H26D 0.9800
C26 H26E 0.9800
C26 H26F 0.9800
C27 C28 1.502(15)
C28 C29 1.36(3)
C28 C33 1.43(2)
C29 C30 1.35(2)
C29 H29 0.9500
C30 C31 1.47(2)
C31 C32 1.38(2)
C31 H31 0.9500
C32 C33 1.39(2)
C32 H32 0.9500
C33 H33 0.9500
O71 C271 1.26(2)
O81 N41 1.249(7)
O91 N41 1.249(7)
N31 C271 1.329(13)
N31 H31A 0.8800
N41 C301 1.53(3)
C261 H26A 0.9800
C261 H26B 0.9800
C261 H26C 0.9800
C271 C281 1.477(19)
C281 C331 1.41(3)
C281 C291 1.43(3)
C291 C301 1.28(3)
C291 H291 0.9500
C301 C311 1.42(3)
C311 C321 1.39(4)
C311 H311 0.9500
C321 C331 1.38(3)
C321 H321 0.9500
C331 H331 0.9500
O101 C101 1.434(11)
O101 H101 0.8400
O104 C104 1.433(11)
O104 H104 0.8400
C101 C102 1.61(4)
C101 H10C 0.9900
C101 H10D 0.9900
C102 C103 1.75(4)
C102 H10E 0.9900
C102 H10F 0.9900
C103 C104 1.19(4)
C103 H10G 0.9900
C103 H10H 0.9900
C104 H10I 0.9900
C104 H10J 0.9900
O111 C111 1.436(11)
O111 H111 0.8400
O114 C114 1.434(11)
O114 H114 0.8400
C111 C112 1.29(3)
C111 H11B 0.9900
C111 H11C 0.9900
C112 C113 1.50(4)
C112 H11D 0.9900
C112 H11E 0.9900
C113 C114 1.77(5)
C113 H11F 0.9900
C113 H11G 0.9900
C114 H11I 0.9900
C114 H11J 0.9900
O121 C121 1.433(11)
O121 H121 0.8400
C121 C122 1.59(3)
C121 H12C 0.9900
C121 H12D 0.9900
C122 C123 1.39(3)
C122 H12E 0.9900
C122 H12F 0.9900
C123 C124 1.53(5)
C123 H12G 0.9900
C123 H12H 0.9900
O124 C124 1.431(11)
O124 H124 0.8400
C124 H12I 0.9900
C124 H12J 0.9900

loop_
_geom_hbond_atom_site_label_D
_geom_hbond_atom_site_label_H
_geom_hbond_atom_site_label_A
_geom_hbond_distance_DH
_geom_hbond_distance_HA
_geom_hbond_distance_DA
_geom_hbond_angle_DHA
_geom_hbond_site_symmetry_A
N2 H2A O51 0.93 1.74 2.660(10) 168.3 .
N2 H2A O5 0.93 1.80 2.688(8) 159.7 .
N3 H3 O6 0.88 2.06 2.867(10) 151.6 4_565
N31 H31A O61 0.88 2.08 2.846(12) 144.9 4_465
O101 H101 O5 0.84 2.17 2.88(3) 142.6 1_455
O104 H104 O7 0.84 2.13 2.830(18) 140.1 .
O111 H111 O4 0.84 1.89 2.691(12) 160.5 3_645
O114 H114 O51 0.84 2.09 2.895(16) 160.5 .
O121 H121 O124 0.84 2.05 2.83(3) 153.7 1_455

loop_
_geom_torsion_atom_site_label_1
_geom_torsion_atom_site_label_2
_geom_torsion_atom_site_label_3
_geom_torsion_atom_site_label_4
_geom_torsion
C22 O2 C2 C1 4.9(7)
C22 O2 C2 C3 -175.1(4)
C6 C1 C2 O2 -177.8(5)
C6 C1 C2 C3 2.2(8)
C23 O3 C3 C4 4.4(8)
C23 O3 C3 C2 -175.9(4)
O2 C2 C3 O3 -3.8(7)
C1 C2 C3 O3 176.2(5)
O2 C2 C3 C4 175.9(5)
C1 C2 C3 C4 -4.1(8)
O3 C3 C4 C5 -177.5(5)
C2 C3 C4 C5 2.8(8)
C3 C4 C5 C6 0.2(8)
C3 C4 C5 C7 -175.2(5)
C4 C5 C6 C1 -2.1(8)
C7 C5 C6 C1 174.0(5)
C4 C5 C6 N1 175.9(5)
C7 C5 C6 N1 -8.0(6)
C2 C1 C6 C5 0.9(8)
C2 C1 C6 N1 -176.8(5)
C9 N1 C6 C5 -153.8(5)
C8 N1 C6 C5 -5.3(6)
C9 N1 C6 C1 24.1(9)
C8 N1 C6 C1 172.6(5)
C6 C5 C7 C21 141.3(5)
C4 C5 C7 C21 -43.0(8)
C6 C5 C7 C17 -101.4(5)
C4 C5 C7 C17 74.3(7)
C6 C5 C7 C8 17.1(6)
C4 C5 C7 C8 -167.2(5)
C9 N1 C8 C18 42.3(6)
C6 N1 C8 C18 -108.6(4)
C9 N1 C8 C7 166.2(4)
C6 N1 C8 C7 15.4(6)
C5 C7 C8 N1 -18.9(6)
C21 C7 C8 N1 -144.8(4)
C17 C7 C8 N1 100.6(5)
C5 C7 C8 C18 97.6(5)
C21 C7 C8 C18 -28.3(6)
C17 C7 C8 C18 -142.9(4)
C6 N1 C9 O4 -24.9(8)
C8 N1 C9 O4 -170.6(5)
C6 N1 C9 C10 156.3(4)
C8 N1 C9 C10 10.6(7)
O4 C9 C10 C11 143.8(5)
N1 C9 C10 C11 -37.4(7)
C12 O1 C11 C18 -66.7(5)
C12 O1 C11 C10 171.8(3)
C9 C10 C11 O1 131.9(4)
C9 C10 C11 C18 7.3(6)
C11 O1 C12 C13 88.7(5)
O1 C12 C13 C14 -66.5(6)
C12 C13 C14 C19 -1.5(8)
C12 C13 C14 C15 179.7(4)
C16 N2 C15 C14 78.0(6)
C21 N2 C15 C14 -45.9(6)
C13 C14 C15 N2 -127.7(5)
C19 C14 C15 N2 53.4(6)
C15 N2 C16 C17 -140.6(4)
C21 N2 C16 C17 -13.6(5)
N2 C16 C17 C7 33.4(5)
C5 C7 C17 C16 -165.5(4)
C21 C7 C17 C16 -40.4(5)
C8 C7 C17 C16 80.7(5)
N1 C8 C18 C11 -71.3(5)
C7 C8 C18 C11 173.8(4)
N1 C8 C18 C19 157.3(4)
C7 C8 C18 C19 42.4(6)
O1 C11 C18 C8 -72.9(5)
C10 C11 C18 C8 45.6(5)
O1 C11 C18 C19 54.7(6)
C10 C11 C18 C19 173.2(4)
C13 C14 C19 C20 178.8(5)
C15 C14 C19 C20 -2.3(6)
C13 C14 C19 C18 58.8(6)
C15 C14 C19 C18 -122.3(4)
C8 C18 C19 C14 60.2(5)
C11 C18 C19 C14 -66.0(6)
C8 C18 C19 C20 -62.3(5)
C11 C18 C19 C20 171.6(5)
C14 C19 C20 C21 -55.3(5)
C18 C19 C20 C21 69.1(5)
C19 C20 C21 N2 62.6(5)
C19 C20 C21 C7 -57.6(6)
C15 N2 C21 C20 -10.8(5)
C16 N2 C21 C20 -137.8(4)
C15 N2 C21 C7 115.5(4)
C16 N2 C21 C7 -11.6(5)
C5 C7 C21 C20 -82.6(6)
C17 C7 C21 C20 155.1(4)
C8 C7 C21 C20 36.0(7)
C5 C7 C21 N2 154.3(4)
C17 C7 C21 N2 32.0(5)
C8 C7 C21 N2 -87.2(5)
O51 C24 C25 N31 30.4(15)
O5 C24 C25 N31 87.5(11)
O6 C24 C25 N31 -70.4(9)
O61 C24 C25 N31 -162.7(7)
O51 C24 C25 N3 -92.1(14)
O5 C24 C25 N3 -35.0(11)
O6 C24 C25 N3 167.1(7)
O61 C24 C25 N3 74.8(8)
O51 C24 C25 C26 136.4(13)
O5 C24 C25 C26 -166.5(9)
O6 C24 C25 C26 35.7(11)
O61 C24 C25 C26 -56.7(10)
O51 C24 C25 C261 163.9(13)
O5 C24 C25 C261 -139.0(10)
O6 C24 C25 C261 63.1(12)
O61 C24 C25 C261 -29.2(11)
N31 C25 N3 C27 -16.6(10)
C26 C25 N3 C27 -127.0(10)
C24 C25 N3 C27 105.9(8)
C261 C25 N3 C27 -135.5(11)
C25 N3 C27 O7 -2.1(15)
C25 N3 C27 C28 177.9(9)
O7 C27 C28 C29 -1(2)
N3 C27 C28 C29 178.7(14)
O7 C27 C28 C33 176.1(13)
N3 C27 C28 C33 -3.8(18)
C33 C28 C29 C30 4(3)
C27 C28 C29 C30 -178.6(17)
C28 C29 C30 N4 179.3(18)
C28 C29 C30 C31 1(3)
O9 N4 C30 C29 15(3)
O8 N4 C30 C29 -171(2)
O9 N4 C30 C31 -166.5(19)
O8 N4 C30 C31 8(3)
C29 C30 C31 C32 -5(2)
N4 C30 C31 C32 176.4(15)
C30 C31 C32 C33 5(2)
C31 C32 C33 C28 0(2)
C29 C28 C33 C32 -4(2)
C27 C28 C33 C32 178.4(14)
N3 C25 N31 C271 4.3(13)
C26 C25 N31 C271 127.2(12)
C24 C25 N31 C271 -119.1(10)
C261 C25 N31 C271 107.7(14)
C25 N31 C271 O71 0(2)
C25 N31 C271 C281 176.6(10)
O71 C271 C281 C331 -174.7(18)
N31 C271 C281 C331 9(2)
O71 C271 C281 C291 5(2)
N31 C271 C281 C291 -171.7(13)
C331 C281 C291 C301 0(3)
C271 C281 C291 C301 -179.8(18)
C281 C291 C301 C311 -3(4)
C281 C291 C301 N41 179.4(19)
O81 N41 C301 C291 -1(4)
O91 N41 C301 C291 172(3)
O81 N41 C301 C311 -179(3)
O91 N41 C301 C311 -6(4)
C291 C301 C311 C321 5(4)
N41 C301 C311 C321 -177(2)
C301 C311 C321 C331 -4(4)
C311 C321 C331 C281 1(3)
C291 C281 C331 C321 1(3)
C271 C281 C331 C321 -179.3(18)
O101 C101 C102 C103 -174.7(18)
C101 C102 C103 C104 -176(3)
C102 C103 C104 O104 55(6)
O111 C111 C112 C113 42(4)
C111 C112 C113 C114 71(5)
C112 C113 C114 O114 -163(3)
O121 C121 C122 C123 63(3)
C121 C122 C123 C124 178(2)
C122 C123 C124 O124 -67(4)
